data_7712923
loop_
_publ_author_name
'Bruschi, Cecilia'
'Gui, Xin'
'Fuhr, Olaf'
'Klopper, Wim'
'Bizzarri, Claudia'

_publ_section_title
;
 Reaching strong absorption up to 700 nm with new
 benzo[g]quinoxaline-based heteroleptic copper(I) complexes for
 light-harvesting applications
;
_journal_name_full 'Dalton Transactions'
_journal_paper_doi 10.1039/D3DT00902E
_journal_year 2023
_chemical_formula_moiety 'C58 H45 Cu N5 O P2, 2(C H2 Cl2), B F4'
_chemical_formula_sum 'C60 H49 B Cl4 Cu F4 N5 O P2'
_chemical_formula_weight 1210.13
_space_group_crystal_system triclinic
_space_group_IT_number 2
_space_group_name_Hall '-P 1'
_space_group_name_H-M_alt 'P -1'
_atom_sites_solution_hydrogens geom
_atom_sites_solution_primary dual
_audit_creation_date 2020-07-10
_audit_creation_method
;
Olex2 1.2
(compiled 2017.08.10 svn.r3458 for OlexSys, GUI svn.r5381)
;
_audit_update_record
;
2023-03-21 deposited with the CCDC.	2023-05-03 downloaded from the CCDC.
;
_cell_angle_alpha 62.258(3)
_cell_angle_beta 79.347(3)
_cell_angle_gamma 62.225(3)
_cell_formula_units_Z 2
_cell_length_a 14.6581(6)
_cell_length_b 15.3265(7)
_cell_length_c 16.0358(5)
_cell_measurement_reflns_used 35551
_cell_measurement_temperature 150
_cell_measurement_theta_max 64.38
_cell_measurement_theta_min 2.71
_cell_volume 2818.7(2)
_computing_molecular_graphics 'Olex2 (Dolomanov et al., 2009)'
_computing_publication_material 'Olex2 (Dolomanov et al., 2009)'
_computing_structure_refinement 'ShelXL (Sheldrick, 2015)'
_computing_structure_solution 'ShelXT (Sheldrick, 2015)'
_diffrn_ambient_temperature 150
_diffrn_detector 'Eiger R 4M'
_diffrn_detector_area_resol_mean 13.33
_diffrn_detector_type DECTRIS
_diffrn_measured_fraction_theta_full 0.990
_diffrn_measured_fraction_theta_max 0.975
_diffrn_measurement_device 'Eulerian 4-circle diffractometer'
_diffrn_measurement_device_type 'Stoe StadiVari'
_diffrn_measurement_method 'rotation method, \w scans'
_diffrn_radiation_collimation '1.2 0.6 mm diameter'
_diffrn_radiation_monochromator 'Graded multilayer mirror'
_diffrn_radiation_polarisn_norm 0
_diffrn_radiation_probe x-ray
_diffrn_radiation_type GaK\a
_diffrn_radiation_wavelength 1.34143
_diffrn_reflns_av_R_equivalents 0.0209
_diffrn_reflns_av_unetI/netI 0.0277
_diffrn_reflns_Laue_measured_fraction_full 0.990
_diffrn_reflns_Laue_measured_fraction_max 0.975
_diffrn_reflns_limit_h_max 12
_diffrn_reflns_limit_h_min -19
_diffrn_reflns_limit_k_max 13
_diffrn_reflns_limit_k_min -20
_diffrn_reflns_limit_l_max 21
_diffrn_reflns_limit_l_min -21
_diffrn_reflns_number 38702
_diffrn_reflns_point_group_measured_fraction_full 0.990
_diffrn_reflns_point_group_measured_fraction_max 0.975
_diffrn_reflns_theta_full 53.597
_diffrn_reflns_theta_max 62.566
_diffrn_reflns_theta_min 2.711
_diffrn_source 'Metaljet D2'
_diffrn_source_current 2.860
_diffrn_source_power 0.200
_diffrn_source_target Ga
_diffrn_source_type 'Metaljet D2'
_diffrn_source_voltage 70
_exptl_absorpt_coefficient_mu 3.899
_exptl_absorpt_correction_T_max 0.5773
_exptl_absorpt_correction_T_min 0.2770
_exptl_absorpt_correction_type multi-scan
_exptl_absorpt_process_details
;
STOE LANA, absorption correction by scaling of reflection intensities.
J. Koziskova, F. Hahn, J. Richter, J. Kozisek, "Comparison of different
absorption corrections on the model structure of tetrakis(\m~2~-acetato)-
diaqua-di-copper(II)", Acta Chimica Slovaca, vol. 9, no. 2, 2016, pp. 136 - 140.
;
_exptl_crystal_colour yellow
_exptl_crystal_colour_primary yellow
_exptl_crystal_density_diffrn 1.426
_exptl_crystal_description block
_exptl_crystal_F_000 1240
_exptl_crystal_size_max 0.18
_exptl_crystal_size_mid 0.16
_exptl_crystal_size_min 0.14
_refine_diff_density_max 1.295
_refine_diff_density_min -1.578
_refine_diff_density_rms 0.118
_refine_ls_extinction_method none
_refine_ls_goodness_of_fit_ref 1.048
_refine_ls_hydrogen_treatment constr
_refine_ls_matrix_type full
_refine_ls_number_parameters 704
_refine_ls_number_reflns 13345
_refine_ls_number_restraints 0
_refine_ls_restrained_S_all 1.048
_refine_ls_R_factor_all 0.0904
_refine_ls_R_factor_gt 0.0752
_refine_ls_shift/su_max 0.002
_refine_ls_shift/su_mean 0.000
_refine_ls_structure_factor_coef Fsqd
_refine_ls_weighting_details 'w=1/[\s^2^(Fo^2^)+(0.1597P)^2^+3.3730P] where P=(Fo^2^+2Fc^2^)/3'
_refine_ls_weighting_scheme calc
_refine_ls_wR_factor_gt 0.2275
_refine_ls_wR_factor_ref 0.2424
_reflns_Friedel_coverage 0.000
_reflns_number_gt 10663
_reflns_number_total 13345
_reflns_threshold_expression 'I > 2\s(I)'
_cod_data_source_file d3dt00902e2.cif
_cod_data_source_block cbu34
_cod_database_code 7712923
_shelx_shelxl_version_number 2018/3
_shelx_space_group_comment
;
The symmetry employed for this shelxl refinement is uniquely defined
by the following loop, which should always be used as a source of
symmetry information in preference to the above space-group names.
They are only intended as comments.
;
_shelx_estimated_absorpt_t_max 0.611
_shelx_estimated_absorpt_t_min 0.540
_olex2_refinement_description
;
1. Fixed Uiso
 At 1.2 times of:
  All C(H) groups, All C(H,H) groups
 At 1.5 times of:
  All C(H,H,H) groups
2.a Secondary CH2 refined with riding coordinates:
 C9(H9A,H9B), C59(H59A,H59B), C60(H60A,H60B)
2.b Aromatic/amide H refined with riding coordinates:
 C2(H2), C4(H4), C5(H5), C6(H6), C7(H7), C8(H8), C15(H15), C17(H17), C18(H18),
 C19(H19), C20(H20), C22(H22), C24(H24), C25(H25), C26(H26), C27(H27), C28(H28),
  C30(H30), C31(H31), C32(H32), C33(H33), C34(H34), C37(H37), C38(H38),
 C39(H39), C40(H40), C43(H43), C44(H44), C45(H45), C46(H46), C48(H48), C49(H49),
  C50(H50), C51(H51), C52(H52), C54(H54), C55(H55), C56(H56), C57(H57), C58(H58)
2.c Idealised Me refined as rotating group:
 C12(H12A,H12B,H12C)
;
_olex2_submission_special_instructions 'No special instructions were received'

loop_
_space_group_symop_operation_xyz
'x, y, z'
'-x, -y, -z'

loop_
_atom_site_label
_atom_site_type_symbol
_atom_site_fract_x
_atom_site_fract_y
_atom_site_fract_z
_atom_site_U_iso_or_equiv
_atom_site_adp_type
_atom_site_occupancy
_atom_site_site_symmetry_order
_atom_site_calc_flag
_atom_site_refinement_flags_posn
_atom_site_refinement_flags_adp
_atom_site_refinement_flags_occupancy
_atom_site_disorder_assembly
_atom_site_disorder_group
Cu1 Cu 0.72420(4) 0.64321(4) 0.68259(3) 0.02383(15) Uani 1 1 d . . . . .
P1 P 0.84938(6) 0.69598(7) 0.61444(6) 0.02309(18) Uani 1 1 d . . . . .
P2 P 0.63805(6) 0.70633(7) 0.79253(6) 0.02509(19) Uani 1 1 d . . . . .
O1 O 0.85778(18) 0.6651(2) 0.80616(16) 0.0258(5) Uani 1 1 d . . . . .
N1 N 0.4993(2) 0.7565(2) 0.6179(2) 0.0262(6) Uani 1 1 d . . . . .
N2 N 0.5946(2) 0.6989(2) 0.6021(2) 0.0258(6) Uani 1 1 d . . . . .
N3 N 0.5938(2) 0.6307(2) 0.5723(2) 0.0259(6) Uani 1 1 d . . . . .
N4 N 0.7667(2) 0.4803(2) 0.7081(2) 0.0265(6) Uani 1 1 d . . . . .
N5 N 0.8281(3) 0.2635(3) 0.7366(3) 0.0394(8) Uani 1 1 d . . . . .
C1 C 0.4371(3) 0.7243(3) 0.5986(2) 0.0255(6) Uani 1 1 d . . . . .
C2 C 0.4969(3) 0.6439(3) 0.5689(2) 0.0286(7) Uani 1 1 d . . . . .
H2 H 0.474732 0.606121 0.550210 0.034 Uiso 1 1 calc R . . . .
C3 C 0.3254(3) 0.7731(3) 0.6108(2) 0.0264(7) Uani 1 1 d . . . . .
C4 C 0.2630(3) 0.7373(3) 0.5920(3) 0.0328(7) Uani 1 1 d . . . . .
H4 H 0.292957 0.679572 0.573236 0.039 Uiso 1 1 calc R . . . .
C5 C 0.1567(3) 0.7865(4) 0.6010(3) 0.0386(9) Uani 1 1 d . . . . .
H5 H 0.114197 0.763385 0.586516 0.046 Uiso 1 1 calc R . . . .
C6 C 0.1125(3) 0.8680(4) 0.6304(3) 0.0393(9) Uani 1 1 d . . . . .
H6 H 0.040036 0.900636 0.637064 0.047 Uiso 1 1 calc R . . . .
C7 C 0.1754(3) 0.9025(3) 0.6504(3) 0.0384(8) Uani 1 1 d . . . . .
H7 H 0.145478 0.958211 0.671538 0.046 Uiso 1 1 calc R . . . .
C8 C 0.2802(3) 0.8564(3) 0.6398(3) 0.0317(7) Uani 1 1 d . . . . .
H8 H 0.321977 0.881642 0.652357 0.038 Uiso 1 1 calc R . . . .
C9 C 0.6911(3) 0.5537(3) 0.5534(2) 0.0313(7) Uani 1 1 d . . . . .
H9A H 0.734579 0.591899 0.517355 0.038 Uiso 1 1 calc R . . . .
H9B H 0.677249 0.526289 0.514420 0.038 Uiso 1 1 calc R . . . .
C10 C 0.7486(3) 0.4578(3) 0.6441(2) 0.0276(7) Uani 1 1 d . . . . .
C11 C 0.7833(3) 0.3470(3) 0.6578(3) 0.0335(8) Uani 1 1 d . . . . .
C12 C 0.7692(4) 0.3243(4) 0.5803(3) 0.0415(9) Uani 1 1 d . . . . .
H12A H 0.807024 0.245546 0.598000 0.062 Uiso 1 1 calc GR . . . .
H12B H 0.795816 0.364382 0.521775 0.062 Uiso 1 1 calc GR . . . .
H12C H 0.695701 0.348265 0.570641 0.062 Uiso 1 1 calc GR . . . .
C13 C 0.8161(3) 0.3921(3) 0.7921(2) 0.0284(7) Uani 1 1 d . . . . .
C14 C 0.8433(3) 0.2834(3) 0.8066(3) 0.0362(8) Uani 1 1 d . . . . .
C15 C 0.8859(4) 0.1959(4) 0.8937(3) 0.0474(11) Uani 1 1 d . . . . .
H15 H 0.903323 0.123633 0.903894 0.057 Uiso 1 1 calc R . . . .
C16 C 0.9034(3) 0.2130(3) 0.9659(3) 0.0420(10) Uani 1 1 d . . . . .
C17 C 0.9449(4) 0.1242(4) 1.0578(3) 0.0567(13) Uani 1 1 d . . . . .
H17 H 0.960115 0.051801 1.069967 0.068 Uiso 1 1 calc R . . . .
C18 C 0.9624(4) 0.1426(4) 1.1269(3) 0.0559(13) Uani 1 1 d . . . . .
H18 H 0.991763 0.082817 1.186218 0.067 Uiso 1 1 calc R . . . .
C19 C 0.9374(3) 0.2500(4) 1.1113(3) 0.0456(10) Uani 1 1 d . . . . .
H19 H 0.948362 0.262162 1.160733 0.055 Uiso 1 1 calc R . . . .
C20 C 0.8976(3) 0.3362(4) 1.0259(3) 0.0380(9) Uani 1 1 d . . . . .
H20 H 0.881149 0.407894 1.016562 0.046 Uiso 1 1 calc R . . . .
C21 C 0.8801(3) 0.3209(3) 0.9500(3) 0.0336(8) Uani 1 1 d . . . . .
C22 C 0.8369(3) 0.4086(3) 0.8629(3) 0.0305(7) Uani 1 1 d . . . . .
H22 H 0.821643 0.480586 0.851986 0.037 Uiso 1 1 calc R . . . .
C23 C 0.9809(3) 0.5875(3) 0.6399(2) 0.0254(6) Uani 1 1 d . . . . .
C24 C 1.0052(3) 0.4997(3) 0.6195(3) 0.0359(8) Uani 1 1 d . . . . .
H24 H 0.952666 0.495590 0.596691 0.043 Uiso 1 1 calc R . . . .
C25 C 1.1054(3) 0.4190(4) 0.6325(3) 0.0425(9) Uani 1 1 d . . . . .
H25 H 1.121028 0.359723 0.618699 0.051 Uiso 1 1 calc R . . . .
C26 C 1.1826(3) 0.4235(3) 0.6652(3) 0.0368(8) Uani 1 1 d . . . . .
H26 H 1.251455 0.368482 0.672536 0.044 Uiso 1 1 calc R . . . .
C27 C 1.1595(3) 0.5087(3) 0.6876(3) 0.0339(8) Uani 1 1 d . . . . .
H27 H 1.212458 0.511761 0.710962 0.041 Uiso 1 1 calc R . . . .
C28 C 1.0589(3) 0.5894(3) 0.6757(2) 0.0274(7) Uani 1 1 d . . . . .
H28 H 1.043155 0.646731 0.692349 0.033 Uiso 1 1 calc R . . . .
C29 C 0.8434(3) 0.7683(3) 0.4856(2) 0.0249(6) Uani 1 1 d . . . . .
C30 C 0.9313(3) 0.7696(3) 0.4336(3) 0.0298(7) Uani 1 1 d . . . . .
H30 H 0.997087 0.729694 0.465154 0.036 Uiso 1 1 calc R . . . .
C31 C 0.9224(3) 0.8291(3) 0.3360(3) 0.0354(8) Uani 1 1 d . . . . .
H31 H 0.982120 0.829773 0.300983 0.042 Uiso 1 1 calc R . . . .
C32 C 0.8265(3) 0.8876(3) 0.2900(3) 0.0377(9) Uani 1 1 d . . . . .
H32 H 0.820480 0.928242 0.223287 0.045 Uiso 1 1 calc R . . . .
C33 C 0.7396(3) 0.8869(4) 0.3406(3) 0.0371(8) Uani 1 1 d . . . . .
H33 H 0.673874 0.927542 0.308796 0.045 Uiso 1 1 calc R . . . .
C34 C 0.7479(3) 0.8270(3) 0.4381(2) 0.0305(7) Uani 1 1 d . . . . .
H34 H 0.687886 0.826072 0.472450 0.037 Uiso 1 1 calc R . . . .
C35 C 0.8481(2) 0.7947(3) 0.6487(2) 0.0243(6) Uani 1 1 d . . . . .
C36 C 0.8430(2) 0.7708(3) 0.7444(2) 0.0253(6) Uani 1 1 d . . . . .
C37 C 0.8254(3) 0.8489(3) 0.7744(3) 0.0313(7) Uani 1 1 d . . . . .
H37 H 0.821784 0.831571 0.839644 0.038 Uiso 1 1 calc R . . . .
C38 C 0.8133(3) 0.9523(3) 0.7076(3) 0.0341(8) Uani 1 1 d . . . . .
H38 H 0.799822 1.006935 0.727102 0.041 Uiso 1 1 calc R . . . .
C39 C 0.8207(3) 0.9765(3) 0.6130(3) 0.0329(7) Uani 1 1 d . . . . .
H39 H 0.813691 1.047157 0.567663 0.039 Uiso 1 1 calc R . . . .
C40 C 0.8383(3) 0.8983(3) 0.5841(2) 0.0284(7) Uani 1 1 d . . . . .
H40 H 0.843850 0.915707 0.518809 0.034 Uiso 1 1 calc R . . . .
C41 C 0.8108(3) 0.6479(3) 0.8930(2) 0.0262(6) Uani 1 1 d . . . . .
C42 C 0.7095(3) 0.6590(3) 0.8992(2) 0.0289(7) Uani 1 1 d . . . . .
C43 C 0.6690(3) 0.6326(4) 0.9888(3) 0.0371(9) Uani 1 1 d . . . . .
H43 H 0.600653 0.638953 0.995821 0.045 Uiso 1 1 calc R . . . .
C44 C 0.7253(4) 0.5976(4) 1.0677(3) 0.0439(10) Uani 1 1 d . . . . .
H44 H 0.695762 0.579950 1.127809 0.053 Uiso 1 1 calc R . . . .
C45 C 0.8248(3) 0.5881(4) 1.0591(3) 0.0409(9) Uani 1 1 d . . . . .
H45 H 0.863520 0.564692 1.113038 0.049 Uiso 1 1 calc R . . . .
C46 C 0.8679(3) 0.6133(3) 0.9706(3) 0.0339(8) Uani 1 1 d . . . . .
H46 H 0.936375 0.606528 0.964035 0.041 Uiso 1 1 calc R . . . .
C47 C 0.5868(3) 0.8549(3) 0.7457(3) 0.0289(7) Uani 1 1 d . . . . .
C48 C 0.5766(3) 0.9162(3) 0.6479(3) 0.0317(7) Uani 1 1 d . . . . .
H48 H 0.591717 0.880767 0.608430 0.038 Uiso 1 1 calc R . . . .
C49 C 0.5446(3) 1.0289(3) 0.6078(4) 0.0449(10) Uani 1 1 d . . . . .
H49 H 0.537972 1.069871 0.541119 0.054 Uiso 1 1 calc R . . . .
C50 C 0.5224(4) 1.0813(4) 0.6649(4) 0.0519(12) Uani 1 1 d . . . . .
H50 H 0.501530 1.158039 0.637548 0.062 Uiso 1 1 calc R . . . .
C51 C 0.5307(4) 1.0217(4) 0.7613(4) 0.0539(13) Uani 1 1 d . . . . .
H51 H 0.514243 1.057991 0.800358 0.065 Uiso 1 1 calc R . . . .
C52 C 0.5630(3) 0.9083(4) 0.8028(3) 0.0428(9) Uani 1 1 d . . . . .
H52 H 0.568647 0.867980 0.869462 0.051 Uiso 1 1 calc R . . . .
C53 C 0.5280(3) 0.6746(3) 0.8369(2) 0.0320(7) Uani 1 1 d . . . . .
C54 C 0.4349(3) 0.7442(4) 0.8582(3) 0.0429(10) Uani 1 1 d . . . . .
H54 H 0.426992 0.811195 0.854323 0.051 Uiso 1 1 calc R . . . .
C55 C 0.3531(3) 0.7155(5) 0.8854(4) 0.0555(13) Uani 1 1 d . . . . .
H55 H 0.289332 0.763139 0.899960 0.067 Uiso 1 1 calc R . . . .
C56 C 0.3638(4) 0.6194(5) 0.8914(4) 0.0567(13) Uani 1 1 d . . . . .
H56 H 0.307619 0.600569 0.910383 0.068 Uiso 1 1 calc R . . . .
C57 C 0.4551(4) 0.5498(5) 0.8701(4) 0.0540(12) Uani 1 1 d . . . . .
H57 H 0.461602 0.483465 0.873765 0.065 Uiso 1 1 calc R . . . .
C58 C 0.5377(3) 0.5765(4) 0.8434(3) 0.0416(9) Uani 1 1 d . . . . .
H58 H 0.601143 0.527843 0.829370 0.050 Uiso 1 1 calc R . . . .
Cl1 Cl 0.7512(3) 0.0426(3) 0.8972(2) 0.1560(13) Uani 1 1 d . . . . .
Cl2 Cl 0.6191(3) 0.2246(5) 0.9388(3) 0.204(2) Uani 1 1 d . . . . .
C59 C 0.6438(8) 0.1672(9) 0.8665(8) 0.119(3) Uani 1 1 d . . . . .
H59A H 0.652560 0.218630 0.802639 0.142 Uiso 1 1 calc R . . . .
H59B H 0.582949 0.157043 0.862747 0.142 Uiso 1 1 calc R . . . .
Cl3 Cl 0.6227(4) -0.1239(4) 1.0402(3) 0.1853(17) Uani 1 1 d . . . . .
Cl4 Cl 0.8394(3) -0.2100(3) 1.0994(2) 0.1339(10) Uani 1 1 d . . . . .
C60 C 0.7132(8) -0.1716(12) 1.1268(7) 0.163(6) Uani 1 1 d . . . . .
H60A H 0.692570 -0.113391 1.147300 0.196 Uiso 1 1 calc R . . . .
H60B H 0.707861 -0.235227 1.181912 0.196 Uiso 1 1 calc R . . . .
F1 F 0.5539(3) 0.3912(4) 0.6766(3) 0.0989(15) Uani 1 1 d . . . . .
F2 F 0.4078(3) 0.4784(3) 0.5882(2) 0.0619(8) Uani 1 1 d . . . . .
F3 F 0.4075(3) 0.4136(7) 0.7413(3) 0.167(4) Uani 1 1 d . . . . .
F4 F 0.4677(8) 0.3035(4) 0.6795(7) 0.222(5) Uani 1 1 d . . . . .
B1 B 0.4612(4) 0.3930(4) 0.6719(4) 0.0423(10) Uani 1 1 d . . . . .

loop_
_atom_site_aniso_label
_atom_site_aniso_U_11
_atom_site_aniso_U_22
_atom_site_aniso_U_33
_atom_site_aniso_U_23
_atom_site_aniso_U_13
_atom_site_aniso_U_12
Cu1 0.0236(3) 0.0331(3) 0.0188(2) -0.0095(2) 0.00177(18) -0.0176(2)
P1 0.0224(4) 0.0322(4) 0.0181(4) -0.0103(3) 0.0030(3) -0.0159(3)
P2 0.0223(4) 0.0350(4) 0.0179(4) -0.0092(3) 0.0021(3) -0.0153(3)
O1 0.0274(12) 0.0324(12) 0.0188(10) -0.0100(9) 0.0046(9) -0.0166(10)
N1 0.0266(14) 0.0303(14) 0.0232(13) -0.0087(11) -0.0025(11) -0.0153(12)
N2 0.0260(13) 0.0329(14) 0.0220(13) -0.0104(11) -0.0021(10) -0.0160(12)
N3 0.0260(14) 0.0336(14) 0.0226(13) -0.0129(11) 0.0000(11) -0.0156(12)
N4 0.0233(13) 0.0329(14) 0.0231(13) -0.0106(11) 0.0009(10) -0.0137(12)
N5 0.0381(18) 0.0369(17) 0.0383(18) -0.0220(15) 0.0019(14) -0.0073(14)
C1 0.0277(16) 0.0286(15) 0.0229(15) -0.0085(13) -0.0025(12) -0.0159(13)
C2 0.0296(17) 0.0340(17) 0.0265(16) -0.0124(14) -0.0025(13) -0.0166(14)
C3 0.0279(16) 0.0289(16) 0.0230(15) -0.0076(13) -0.0014(12) -0.0157(14)
C4 0.0281(17) 0.0364(18) 0.0387(19) -0.0167(16) 0.0016(14) -0.0175(15)
C5 0.0314(19) 0.046(2) 0.044(2) -0.0167(18) 0.0037(16) -0.0255(17)
C6 0.0281(18) 0.044(2) 0.040(2) -0.0152(18) 0.0058(15) -0.0162(17)
C7 0.038(2) 0.0360(19) 0.040(2) -0.0182(17) 0.0039(16) -0.0139(16)
C8 0.0333(18) 0.0324(17) 0.0310(18) -0.0124(14) -0.0012(14) -0.0161(15)
C9 0.0304(17) 0.043(2) 0.0239(16) -0.0179(15) 0.0021(13) -0.0159(16)
C10 0.0234(15) 0.0385(18) 0.0241(15) -0.0162(14) 0.0064(12) -0.0153(14)
C11 0.0276(17) 0.0409(19) 0.0317(18) -0.0208(16) 0.0030(14) -0.0104(15)
C12 0.044(2) 0.045(2) 0.039(2) -0.0274(18) 0.0014(17) -0.0130(18)
C13 0.0213(15) 0.0347(17) 0.0253(16) -0.0122(14) 0.0017(12) -0.0105(13)
C14 0.0309(18) 0.0350(19) 0.0339(19) -0.0188(16) -0.0003(15) -0.0033(15)
C15 0.049(2) 0.0324(19) 0.039(2) -0.0153(17) -0.0073(19) 0.0016(18)
C16 0.034(2) 0.035(2) 0.033(2) -0.0117(16) -0.0057(16) 0.0020(16)
C17 0.057(3) 0.039(2) 0.039(2) -0.0109(19) -0.011(2) 0.004(2)
C18 0.044(2) 0.054(3) 0.033(2) -0.006(2) -0.0120(18) -0.002(2)
C19 0.038(2) 0.059(3) 0.0286(19) -0.0123(19) -0.0061(16) -0.017(2)
C20 0.0294(18) 0.051(2) 0.0306(18) -0.0143(17) -0.0043(15) -0.0164(17)
C21 0.0217(15) 0.042(2) 0.0276(17) -0.0130(15) -0.0012(13) -0.0082(15)
C22 0.0282(17) 0.0347(17) 0.0255(16) -0.0107(14) -0.0015(13) -0.0129(14)
C23 0.0261(15) 0.0315(16) 0.0178(14) -0.0084(12) 0.0036(12) -0.0153(13)
C24 0.0349(19) 0.042(2) 0.042(2) -0.0243(18) 0.0053(16) -0.0207(17)
C25 0.043(2) 0.040(2) 0.049(2) -0.0266(19) 0.0108(19) -0.0182(18)
C26 0.0291(18) 0.039(2) 0.0315(18) -0.0143(16) 0.0039(14) -0.0084(16)
C27 0.0263(17) 0.044(2) 0.0262(17) -0.0134(15) 0.0000(13) -0.0134(15)
C28 0.0256(16) 0.0352(17) 0.0226(15) -0.0117(13) 0.0014(12) -0.0153(14)
C29 0.0261(15) 0.0334(16) 0.0194(14) -0.0120(13) 0.0026(12) -0.0162(13)
C30 0.0268(16) 0.0394(18) 0.0255(16) -0.0158(14) 0.0059(13) -0.0164(15)
C31 0.038(2) 0.044(2) 0.0250(17) -0.0161(16) 0.0105(15) -0.0211(17)
C32 0.047(2) 0.045(2) 0.0185(16) -0.0102(15) 0.0049(15) -0.0227(18)
C33 0.037(2) 0.047(2) 0.0240(17) -0.0095(16) -0.0029(15) -0.0200(17)
C34 0.0272(16) 0.0424(19) 0.0221(16) -0.0115(14) 0.0014(13) -0.0182(15)
C35 0.0194(14) 0.0334(16) 0.0218(15) -0.0114(13) 0.0023(11) -0.0139(13)
C36 0.0207(14) 0.0321(16) 0.0233(15) -0.0113(13) 0.0015(12) -0.0127(13)
C37 0.0306(17) 0.0403(19) 0.0263(16) -0.0165(15) 0.0020(13) -0.0162(15)
C38 0.0350(19) 0.0328(18) 0.0373(19) -0.0167(16) -0.0008(15) -0.0147(15)
C39 0.0306(17) 0.0315(17) 0.0331(18) -0.0111(15) -0.0013(14) -0.0131(15)
C40 0.0277(16) 0.0339(17) 0.0239(16) -0.0101(14) 0.0027(13) -0.0168(14)
C41 0.0286(16) 0.0327(16) 0.0189(14) -0.0102(13) 0.0031(12) -0.0165(14)
C42 0.0279(16) 0.0396(18) 0.0212(15) -0.0116(14) 0.0012(12) -0.0179(15)
C43 0.0322(18) 0.057(2) 0.0232(17) -0.0148(16) 0.0068(14) -0.0252(18)
C44 0.047(2) 0.070(3) 0.0174(16) -0.0150(17) 0.0071(15) -0.034(2)
C45 0.044(2) 0.060(3) 0.0205(16) -0.0135(17) -0.0010(15) -0.027(2)
C46 0.0319(18) 0.049(2) 0.0237(16) -0.0140(15) -0.0005(14) -0.0206(17)
C47 0.0236(15) 0.0355(17) 0.0287(17) -0.0136(14) 0.0004(13) -0.0137(14)
C48 0.0286(17) 0.0322(17) 0.0313(18) -0.0092(14) -0.0005(14) -0.0150(14)
C49 0.034(2) 0.033(2) 0.054(3) -0.0069(18) -0.0005(18) -0.0155(17)
C50 0.036(2) 0.037(2) 0.080(4) -0.023(2) -0.006(2) -0.0134(18)
C51 0.037(2) 0.052(3) 0.087(4) -0.046(3) -0.006(2) -0.012(2)
C52 0.034(2) 0.050(2) 0.047(2) -0.028(2) -0.0045(17) -0.0108(18)
C53 0.0271(16) 0.045(2) 0.0212(15) -0.0094(14) 0.0020(13) -0.0188(15)
C54 0.0264(18) 0.053(2) 0.043(2) -0.0182(19) 0.0069(16) -0.0172(18)
C55 0.028(2) 0.068(3) 0.056(3) -0.022(2) 0.0126(19) -0.020(2)
C56 0.036(2) 0.075(3) 0.055(3) -0.014(3) 0.010(2) -0.038(2)
C57 0.050(3) 0.065(3) 0.056(3) -0.019(2) 0.014(2) -0.043(2)
C58 0.036(2) 0.052(2) 0.041(2) -0.0166(19) 0.0112(17) -0.0286(19)
Cl1 0.190(4) 0.135(2) 0.127(2) -0.059(2) -0.001(2) -0.054(2)
Cl2 0.116(2) 0.303(6) 0.206(4) -0.188(4) 0.003(2) -0.022(3)
C59 0.093(6) 0.137(9) 0.125(8) -0.059(7) -0.005(6) -0.043(6)
Cl3 0.193(4) 0.194(4) 0.194(4) -0.094(3) -0.041(3) -0.077(3)
Cl4 0.142(2) 0.121(2) 0.126(2) -0.0522(17) -0.0017(18) -0.0468(18)
C60 0.094(7) 0.193(12) 0.075(6) -0.024(7) -0.022(5) 0.009(7)
F1 0.0366(16) 0.105(3) 0.097(3) 0.000(2) -0.0061(17) -0.0274(18)
F2 0.076(2) 0.0665(18) 0.0511(17) -0.0164(14) -0.0153(15) -0.0400(17)
F3 0.056(2) 0.347(10) 0.054(2) -0.086(4) 0.0229(19) -0.066(4)
F4 0.334(11) 0.046(2) 0.267(10) -0.028(4) -0.163(9) -0.046(4)
B1 0.041(2) 0.043(2) 0.039(2) -0.017(2) 0.0020(19) -0.018(2)

loop_
_atom_type_symbol
_atom_type_description
_atom_type_scat_dispersion_real
_atom_type_scat_dispersion_imag
_atom_type_scat_source
C C 0.0150 0.0070 'International Tables Vol C Tables 4.2.6.8 and 6.1.1.4'
H H 0.0000 0.0000 'International Tables Vol C Tables 4.2.6.8 and 6.1.1.4'
B B 0.0070 0.0030 'International Tables Vol C Tables 4.2.6.8 and 6.1.1.4'
Cl Cl 0.3290 0.5400 'International Tables Vol C Tables 4.2.6.8 and 6.1.1.4'
Cu Cu -2.9180 3.6940 'International Tables Vol C Tables 4.2.6.8 and 6.1.1.4'
F F 0.0600 0.0410 'International Tables Vol C Tables 4.2.6.8 and 6.1.1.4'
N N 0.0250 0.0140 'International Tables Vol C Tables 4.2.6.8 and 6.1.1.4'
O O 0.0410 0.0250 'International Tables Vol C Tables 4.2.6.8 and 6.1.1.4'
P P 0.2600 0.3350 'International Tables Vol C Tables 4.2.6.8 and 6.1.1.4'

loop_
_geom_angle_atom_site_label_1
_geom_angle_atom_site_label_2
_geom_angle_atom_site_label_3
_geom_angle
_geom_angle_site_symmetry_1
_geom_angle_site_symmetry_3
_geom_angle_publ_flag
P1 Cu1 P2 113.90(4) . . ?
N2 Cu1 P1 119.98(8) . . ?
N2 Cu1 P2 97.27(9) . . ?
N2 Cu1 N4 90.17(11) . . ?
N4 Cu1 P1 112.09(8) . . ?
N4 Cu1 P2 120.82(8) . . ?
C23 P1 Cu1 116.13(11) . . ?
C23 P1 C29 102.55(15) . . ?
C23 P1 C35 105.62(15) . . ?
C29 P1 Cu1 117.31(11) . . ?
C35 P1 Cu1 111.52(11) . . ?
C35 P1 C29 102.13(15) . . ?
C42 P2 Cu1 118.56(12) . . ?
C47 P2 Cu1 112.57(12) . . ?
C47 P2 C42 101.63(17) . . ?
C53 P2 Cu1 112.63(13) . . ?
C53 P2 C42 104.07(16) . . ?
C53 P2 C47 106.07(17) . . ?
C36 O1 C41 118.1(3) . . ?
N2 N1 C1 108.3(3) . . ?
N1 N2 Cu1 124.6(2) . . ?
N1 N2 N3 108.2(3) . . ?
N3 N2 Cu1 117.0(2) . . ?
N2 N3 C2 110.4(3) . . ?
N2 N3 C9 119.4(3) . . ?
C2 N3 C9 130.1(3) . . ?
C10 N4 Cu1 121.7(2) . . ?
C10 N4 C13 116.9(3) . . ?
C13 N4 Cu1 121.4(2) . . ?
C11 N5 C14 118.0(4) . . ?
N1 C1 C2 108.6(3) . . ?
N1 C1 C3 121.2(3) . . ?
C2 C1 C3 130.2(3) . . ?
N3 C2 C1 104.5(3) . . ?
C4 C3 C1 120.2(3) . . ?
C8 C3 C1 120.6(3) . . ?
C8 C3 C4 119.3(3) . . ?
C5 C4 C3 119.7(4) . . ?
C6 C5 C4 120.8(4) . . ?
C5 C6 C7 119.2(4) . . ?
C8 C7 C6 120.6(4) . . ?
C7 C8 C3 120.3(4) . . ?
N3 C9 C10 111.3(3) . . ?
N4 C10 C9 117.4(3) . . ?
N4 C10 C11 122.3(3) . . ?
C11 C10 C9 120.3(3) . . ?
N5 C11 C10 121.5(3) . . ?
N5 C11 C12 117.7(4) . . ?
C10 C11 C12 120.8(4) . . ?
N4 C13 C14 119.6(3) . . ?
C22 C13 N4 120.6(3) . . ?
C22 C13 C14 119.8(3) . . ?
N5 C14 C13 121.4(4) . . ?
N5 C14 C15 119.3(4) . . ?
C15 C14 C13 119.3(4) . . ?
C16 C15 C14 120.8(4) . . ?
C15 C16 C17 122.0(4) . . ?
C15 C16 C21 119.7(4) . . ?
C21 C16 C17 118.3(4) . . ?
C18 C17 C16 121.0(5) . . ?
C17 C18 C19 120.5(4) . . ?
C20 C19 C18 120.4(4) . . ?
C19 C20 C21 121.3(4) . . ?
C16 C21 C20 118.5(4) . . ?
C22 C21 C16 119.4(4) . . ?
C22 C21 C20 122.0(4) . . ?
C13 C22 C21 120.8(4) . . ?
C24 C23 P1 118.4(3) . . ?
C28 C23 P1 123.2(3) . . ?
C28 C23 C24 118.4(3) . . ?
C25 C24 C23 120.3(4) . . ?
C26 C25 C24 120.8(4) . . ?
C25 C26 C27 119.7(4) . . ?
C28 C27 C26 119.8(4) . . ?
C27 C28 C23 120.9(3) . . ?
C30 C29 P1 122.2(3) . . ?
C34 C29 P1 118.7(3) . . ?
C34 C29 C30 119.0(3) . . ?
C31 C30 C29 120.2(3) . . ?
C32 C31 C30 120.0(3) . . ?
C33 C32 C31 120.2(3) . . ?
C32 C33 C34 120.2(4) . . ?
C33 C34 C29 120.4(3) . . ?
C36 C35 P1 118.4(3) . . ?
C40 C35 P1 123.2(3) . . ?
C40 C35 C36 117.9(3) . . ?
O1 C36 C35 115.7(3) . . ?
O1 C36 C37 122.8(3) . . ?
C37 C36 C35 121.4(3) . . ?
C38 C37 C36 119.0(3) . . ?
C39 C38 C37 120.3(4) . . ?
C40 C39 C38 120.2(3) . . ?
C39 C40 C35 121.2(3) . . ?
O1 C41 C42 118.9(3) . . ?
C46 C41 O1 118.7(3) . . ?
C46 C41 C42 122.3(3) . . ?
C41 C42 P2 119.7(3) . . ?
C43 C42 P2 123.6(3) . . ?
C43 C42 C41 116.7(3) . . ?
C44 C43 C42 121.9(4) . . ?
C43 C44 C45 120.0(4) . . ?
C44 C45 C46 119.6(4) . . ?
C41 C46 C45 119.6(4) . . ?
C48 C47 P2 117.9(3) . . ?
C52 C47 P2 123.0(3) . . ?
C52 C47 C48 119.0(4) . . ?
C49 C48 C47 120.6(4) . . ?
C50 C49 C48 120.1(4) . . ?
C51 C50 C49 119.6(4) . . ?
C50 C51 C52 120.9(5) . . ?
C47 C52 C51 119.7(4) . . ?
C54 C53 P2 124.3(3) . . ?
C54 C53 C58 119.0(4) . . ?
C58 C53 P2 116.6(3) . . ?
C53 C54 C55 119.8(5) . . ?
C56 C55 C54 120.5(5) . . ?
C55 C56 C57 120.6(4) . . ?
C56 C57 C58 119.9(5) . . ?
C57 C58 C53 120.2(4) . . ?
Cl2 C59 Cl1 115.5(6) . . ?
Cl4 C60 Cl3 118.5(7) . . ?
F1 B1 F2 110.0(4) . . ?
F3 B1 F1 106.8(5) . . ?
F3 B1 F2 107.4(5) . . ?
F4 B1 F1 114.1(7) . . ?
F4 B1 F2 109.3(5) . . ?
F4 B1 F3 109.0(8) . . ?

loop_
_geom_bond_atom_site_label_1
_geom_bond_atom_site_label_2
_geom_bond_distance
_geom_bond_site_symmetry_2
_geom_bond_publ_flag
Cu1 P1 2.2436(9) . ?
Cu1 P2 2.2945(10) . ?
Cu1 N2 2.092(3) . ?
Cu1 N4 2.118(3) . ?
P1 C23 1.822(4) . ?
P1 C29 1.830(3) . ?
P1 C35 1.826(4) . ?
P2 C42 1.831(4) . ?
P2 C47 1.826(4) . ?
P2 C53 1.824(4) . ?
O1 C36 1.381(4) . ?
O1 C41 1.399(4) . ?
N1 N2 1.313(4) . ?
N1 C1 1.355(4) . ?
N2 N3 1.341(4) . ?
N3 C2 1.347(4) . ?
N3 C9 1.457(5) . ?
N4 C10 1.326(4) . ?
N4 C13 1.385(4) . ?
N5 C11 1.298(5) . ?
N5 C14 1.369(5) . ?
C1 C2 1.379(5) . ?
C1 C3 1.468(5) . ?
C3 C4 1.398(5) . ?
C3 C8 1.392(5) . ?
C4 C5 1.393(5) . ?
C5 C6 1.373(6) . ?
C6 C7 1.397(6) . ?
C7 C8 1.376(6) . ?
C9 C10 1.514(5) . ?
C10 C11 1.442(5) . ?
C11 C12 1.508(5) . ?
C13 C14 1.430(5) . ?
C13 C22 1.383(5) . ?
C14 C15 1.392(6) . ?
C15 C16 1.389(7) . ?
C16 C17 1.444(6) . ?
C16 C21 1.425(6) . ?
C17 C18 1.355(8) . ?
C18 C19 1.412(8) . ?
C19 C20 1.362(6) . ?
C20 C21 1.427(6) . ?
C21 C22 1.395(5) . ?
C23 C24 1.402(5) . ?
C23 C28 1.388(5) . ?
C24 C25 1.381(6) . ?
C25 C26 1.372(6) . ?
C26 C27 1.389(6) . ?
C27 C28 1.388(5) . ?
C29 C30 1.402(5) . ?
C29 C34 1.391(5) . ?
C30 C31 1.390(5) . ?
C31 C32 1.386(6) . ?
C32 C33 1.380(6) . ?
C33 C34 1.389(5) . ?
C35 C36 1.398(5) . ?
C35 C40 1.388(5) . ?
C36 C37 1.390(5) . ?
C37 C38 1.385(5) . ?
C38 C39 1.381(6) . ?
C39 C40 1.379(5) . ?
C41 C42 1.402(5) . ?
C41 C46 1.374(5) . ?
C42 C43 1.397(5) . ?
C43 C44 1.382(5) . ?
C44 C45 1.383(6) . ?
C45 C46 1.395(5) . ?
C47 C48 1.395(5) . ?
C47 C52 1.394(6) . ?
C48 C49 1.392(6) . ?
C49 C50 1.387(8) . ?
C50 C51 1.375(8) . ?
C51 C52 1.400(7) . ?
C53 C54 1.389(6) . ?
C53 C58 1.399(6) . ?
C54 C55 1.394(6) . ?
C55 C56 1.363(8) . ?
C56 C57 1.372(8) . ?
C57 C58 1.388(6) . ?
Cl1 C59 1.725(11) . ?
Cl2 C59 1.658(12) . ?
Cl3 C60 1.748(12) . ?
Cl4 C60 1.700(12) . ?
F1 B1 1.361(6) . ?
F2 B1 1.387(6) . ?
F3 B1 1.316(7) . ?
F4 B1 1.277(7) . ?
